data_4103095
loop_
_publ_author_name
'Jie Ling'
'Jie Qiu'
'Ginger E. Sigmon'
'Matthew Ward'
'Jennifer E. S. Szymanowski'
'Peter C. Burns'

_publ_section_title
;
 Uranium Pyrophosphate/Methylenediphosphonate Polyoxometalate Cage
 Clusters
;
_journal_name_full 'Journal of the American Chemical Society'
_journal_page_first 13395
_journal_page_last 13402
_journal_paper_doi 10.1021/ja1048219
_journal_volume 132
_journal_year 2010
_chemical_formula_moiety Na4[(UO2)32(O2)32(P2O7)16]
_chemical_formula_sum 'Na4 O240 P32 U32'
_chemical_formula_weight 12539.96
_chemical_name_common U32Py16
_chemical_name_systematic
; 
 ? 
;
_space_group_IT_number 107
_symmetry_cell_setting tetragonal
_symmetry_space_group_name_Hall 'I 4 -2'
_symmetry_space_group_name_H-M 'I 4 m m'
_atom_sites_solution_hydrogens none
_atom_sites_solution_primary direct
_atom_sites_solution_secondary difmap
_audit_creation_method SHELXL-97
_cell_angle_alpha 90.00
_cell_angle_beta 90.00
_cell_angle_gamma 90.00
_cell_formula_units_Z 2
_cell_length_a 28.456(3)
_cell_length_b 28.456(3)
_cell_length_c 28.080(7)
_cell_measurement_reflns_used 2954
_cell_measurement_temperature 273(2)
_cell_measurement_theta_max 15.71
_cell_measurement_theta_min 1.43
_cell_volume 22738(7)
_computing_cell_refinement 'SMART SAINT'
_computing_data_collection SMART
_computing_data_reduction SAINT
_computing_molecular_graphics 'SHELXP-97 (Sheldrick, 1997)'
_computing_publication_material 'SHELCIF-97 (Sheldrick, 2000)'
_computing_structure_refinement 'SHELXL-97 (Sheldrick, 1997)'
_computing_structure_solution 'SHELXS-97 (Sheldrick, 1990)'
_diffrn_ambient_temperature 273(2)
_diffrn_detector_area_resol_mean 0
_diffrn_measured_fraction_theta_full 0.999
_diffrn_measured_fraction_theta_max 0.999
_diffrn_measurement_device_type 'Bruker APEX'
_diffrn_measurement_method '0.3 wide w/ exposures'
_diffrn_radiation_monochromator graphite
_diffrn_radiation_source 'fine-focus sealed tube'
_diffrn_radiation_type MoK\a
_diffrn_radiation_wavelength 0.71073
_diffrn_reflns_av_R_equivalents 0.0000
_diffrn_reflns_av_sigmaI/netI 0.0638
_diffrn_reflns_limit_h_max 15
_diffrn_reflns_limit_h_min -15
_diffrn_reflns_limit_k_max 21
_diffrn_reflns_limit_k_min -21
_diffrn_reflns_limit_l_max 21
_diffrn_reflns_limit_l_min -21
_diffrn_reflns_number 2954
_diffrn_reflns_theta_full 15.71
_diffrn_reflns_theta_max 15.71
_diffrn_reflns_theta_min 1.43
_diffrn_standards_decay_% 0
_diffrn_standards_interval_count n/a
_diffrn_standards_interval_time n/a
_diffrn_standards_number n/a
_exptl_absorpt_coefficient_mu 11.531
_exptl_absorpt_correction_T_max 0.512
_exptl_absorpt_correction_T_min 0.433
_exptl_absorpt_correction_type multi-scan
_exptl_absorpt_process_details SADABS
_exptl_crystal_colour yellow
_exptl_crystal_density_diffrn 1.832
_exptl_crystal_density_meas ?
_exptl_crystal_density_method 'not measured'
_exptl_crystal_description block
_exptl_crystal_F_000 10776
_exptl_crystal_size_max 0.076
_exptl_crystal_size_mid 0.066
_exptl_crystal_size_min 0.058
_refine_diff_density_max 0.503
_refine_diff_density_min -0.434
_refine_diff_density_rms 0.084
_refine_ls_abs_structure_details 'Flack H D (1983), Acta Cryst. A39, 876-881'
_refine_ls_abs_structure_Flack 0.436(16)
_refine_ls_extinction_method none
_refine_ls_goodness_of_fit_ref 0.968
_refine_ls_hydrogen_treatment none
_refine_ls_matrix_type full
_refine_ls_number_parameters 195
_refine_ls_number_reflns 2954
_refine_ls_number_restraints 1
_refine_ls_restrained_S_all 0.968
_refine_ls_R_factor_all 0.0313
_refine_ls_R_factor_gt 0.0279
_refine_ls_shift/su_max 0.012
_refine_ls_shift/su_mean 0.001
_refine_ls_structure_factor_coef Fsqd
_refine_ls_weighting_details 'calc w=1/[\s^2^(Fo^2^)+(0.0238P)^2^+0.0000P] where P=(Fo^2^+2Fc^2^)/3'
_refine_ls_weighting_scheme calc
_refine_ls_wR_factor_gt 0.0686
_refine_ls_wR_factor_ref 0.0691
_reflns_number_gt 2595
_reflns_number_total 2954
_reflns_threshold_expression >2sigma(I)
_cod_data_source_file ja1048219_si_010.cif
_cod_data_source_block i4mm
_cod_depositor_comments
;
The following automatic conversions were performed:

'_exptl_crystal_density_meas' value 'n/a' was changed to '?' - the
value is perceived as not measured.

Automatic conversion script
Id: cif_fix_values 3008 2015-01-20 13:52:24Z robertas 
;
_cod_database_code 4103095

loop_
_symmetry_equiv_pos_as_xyz
'x, y, z'
'-x, -y, z'
'-y, x, z'
'y, -x, z'
'x, -y, z'
'-x, y, z'
'-y, -x, z'
'y, x, z'
'x+1/2, y+1/2, z+1/2'
'-x+1/2, -y+1/2, z+1/2'
'-y+1/2, x+1/2, z+1/2'
'y+1/2, -x+1/2, z+1/2'
'x+1/2, -y+1/2, z+1/2'
'-x+1/2, y+1/2, z+1/2'
'-y+1/2, -x+1/2, z+1/2'
'y+1/2, x+1/2, z+1/2'

loop_
_atom_site_label
_atom_site_type_symbol
_atom_site_fract_x
_atom_site_fract_y
_atom_site_fract_z
_atom_site_U_iso_or_equiv
_atom_site_adp_type
_atom_site_occupancy
_atom_site_symmetry_multiplicity
_atom_site_calc_flag
_atom_site_refinement_flags
U1 U 0.30656(4) 0.20326(4) 0.73458(5) 0.0491(4) Uani 1 1 d .
U2 U 0.38922(4) 0.28423(4) 0.82647(4) 0.0456(4) Uani 1 1 d .
U3 U 0.42640(4) 0.26842(4) 0.48182(5) 0.0591(4) Uani 1 1 d .
U4 U 0.42651(5) 0.15027(5) 0.57230(5) 0.0629(5) Uani 1 1 d .
P1 P 0.3085(3) 0.3085(3) 0.4691(5) 0.062(5) Uiso 1 2 d S
P2 P 0.3749(3) 0.3749(3) 0.4331(5) 0.054(4) Uiso 1 2 d S
P3 P 0.5000 0.3221(4) 0.8685(4) 0.041(4) Uiso 1 2 d S
P4 P 0.5000 0.2281(4) 0.8320(5) 0.053(4) Uiso 1 2 d S
P5 P 0.3800(4) 0.1104(3) 0.6836(3) 0.066(3) Uiso 1 1 d .
P6 P 0.3053(4) 0.1408(3) 0.6230(3) 0.060(3) Uiso 1 1 d .
Na1 Na 0.3427(4) 0.3427(4) 0.7054(6) 0.075(6) Uiso 1 2 d S
O1 O 0.5000 0.2941(10) 0.4458(9) 0.065(10) Uiso 1 2 d S
O2 O 0.5000 0.1112(13) 0.5974(12) 0.128(14) Uiso 1 2 d S
O3 O 0.3182(6) 0.3182(6) 0.8447(7) 0.031(8) Uiso 1 2 d S
O4 O 0.5000 0.1333(10) 0.5385(10) 0.069(10) Uiso 1 2 d S
O5 O 0.3932(6) 0.2601(7) 0.8793(7) 0.057(7) Uiso 1 1 d .
O6 O 0.5440(7) 0.3333(7) 0.8407(7) 0.070(7) Uiso 1 1 d .
O7 O 0.3582(6) 0.3582(6) 0.8531(8) 0.047(9) Uiso 1 2 d S
O8 O 0.2262(6) 0.2262(6) 0.7182(8) 0.028(8) Uiso 1 2 d S
O9 O 0.4101(6) 0.3536(7) 0.4578(6) 0.057(7) Uiso 1 1 d .
O10 O 0.3759(6) 0.1632(6) 0.7042(6) 0.052(6) Uiso 1 1 d .
O11 O 0.4396(7) 0.1913(6) 0.4965(7) 0.074(7) Uiso 1 1 d .
O12 O 0.4554(6) 0.2400(6) 0.8029(6) 0.058(7) Uiso 1 1 d .
O13 O 0.3911(6) 0.3121(6) 0.7677(6) 0.033(5) Uiso 1 1 d .
O14 O 0.4452(6) 0.2888(6) 0.5358(6) 0.041(6) Uiso 1 1 d .
O15 O 0.4022(7) 0.1004(7) 0.5355(6) 0.061(7) Uiso 1 1 d .
O16 O 0.2820(7) 0.1776(7) 0.6586(7) 0.070(7) Uiso 1 1 d .
O17 O 0.2727(7) 0.2727(7) 0.4506(10) 0.073(10) Uiso 1 2 d S
O18 O 0.3819(6) 0.0710(6) 0.7187(6) 0.052(6) Uiso 1 1 d .
O19 O 0.5000 0.2663(8) 0.8776(8) 0.028(7) Uiso 1 2 d S
O20 O 0.4084(6) 0.2537(6) 0.4227(6) 0.052(7) Uiso 1 1 d .
O21 O 0.5000 0.3388(10) 0.9113(10) 0.071(10) Uiso 1 2 d S
O22 O 0.3458(6) 0.2818(6) 0.4977(6) 0.058(7) Uiso 1 1 d .
O23 O 0.3671(7) 0.2144(7) 0.7912(7) 0.075(7) Uiso 1 1 d .
O24 O 0.5000 0.1780(9) 0.8549(9) 0.061(9) Uiso 1 2 d S
O25 O 0.2380(7) 0.2380(7) 0.7618(11) 0.076(10) Uiso 1 2 d S
O26 O 0.3896(7) 0.1969(7) 0.5109(6) 0.061(7) Uiso 1 1 d .
O27 O 0.2888(7) 0.1491(7) 0.7612(7) 0.071(7) Uiso 1 1 d .
O28 O 0.3397(8) 0.1597(8) 0.5982(7) 0.088(8) Uiso 1 1 d .
O29 O 0.4456(7) 0.2044(7) 0.6031(7) 0.075(7) Uiso 1 1 d .
O30 O 0.4188(7) 0.1158(7) 0.6517(7) 0.080(7) Uiso 1 1 d .
O31 O 0.3262(7) 0.2542(7) 0.7053(7) 0.083(8) Uiso 1 1 d .
O32 O 0.3332(8) 0.0998(7) 0.6570(8) 0.087(8) Uiso 1 1 d .
O33 O 0.2705(10) 0.1125(10) 0.5947(9) 0.138(11) Uiso 1 1 d .
O34 O 0.3354(8) 0.3354(8) 0.4273(11) 0.090(11) Uiso 1 2 d S
O35 O 0.3871(9) 0.3871(9) 0.3881(13) 0.130(14) Uiso 1 2 d S
O36 O 0.5000 0.2431(11) 0.4523(10) 0.090(11) Uiso 1 2 d S
O37 O 0.3233(6) 0.2342(6) 0.8078(6) 0.047(6) Uiso 1 1 d .

loop_
_atom_site_aniso_label
_atom_site_aniso_U_11
_atom_site_aniso_U_22
_atom_site_aniso_U_33
_atom_site_aniso_U_23
_atom_site_aniso_U_13
_atom_site_aniso_U_12
U1 0.0452(10) 0.0343(10) 0.0676(9) 0.0066(9) 0.0014(9) -0.0066(7)
U2 0.0449(10) 0.0417(9) 0.0501(9) 0.0057(9) 0.0036(9) -0.0009(7)
U3 0.0555(11) 0.0584(10) 0.0634(10) -0.0152(10) -0.0044(10) -0.0037(8)
U4 0.0568(11) 0.0577(11) 0.0741(11) -0.0135(10) -0.0014(10) 0.0003(9)

loop_
_atom_type_symbol
_atom_type_description
_atom_type_scat_dispersion_real
_atom_type_scat_dispersion_imag
_atom_type_scat_source
O O 0.0106 0.0060 'International Tables Vol C Tables 4.2.6.8 and 6.1.1.4'
P P 0.1023 0.0942 'International Tables Vol C Tables 4.2.6.8 and 6.1.1.4'
U U -9.6767 9.6646 'International Tables Vol C Tables 4.2.6.8 and 6.1.1.4'
Na Na 0.0362 0.0249 'International Tables Vol C Tables 4.2.6.8 and 6.1.1.4'

loop_
_geom_angle_atom_site_label_1
_geom_angle_atom_site_label_2
_geom_angle_atom_site_label_3
_geom_angle
_geom_angle_site_symmetry_1
_geom_angle_site_symmetry_3
O31 U1 O27 175.9(9) . .
O31 U1 O37 92.1(8) . .
O27 U1 O37 90.9(7) . .
O31 U1 O25 94.1(9) . .
O27 U1 O25 89.6(9) . .
O37 U1 O25 73.4(9) . .
O31 U1 O16 85.7(8) . .
O27 U1 O16 91.6(8) . .
O37 U1 O16 173.4(6) . .
O25 U1 O16 100.4(9) . .
O31 U1 O23 88.4(8) . .
O27 U1 O23 92.3(8) . .
O37 U1 O23 36.1(5) . .
O25 U1 O23 109.5(9) . .
O16 U1 O23 149.8(7) . .
O31 U1 O8 89.4(8) . .
O27 U1 O8 92.6(8) . .
O37 U1 O8 105.3(7) . .
O25 U1 O8 32.1(7) . .
O16 U1 O8 68.4(7) . .
O23 U1 O8 141.1(7) . .
O31 U1 O10 88.0(8) . .
O27 U1 O10 88.4(8) . .
O37 U1 O10 109.0(6) . .
O25 U1 O10 176.8(9) . .
O16 U1 O10 77.2(6) . .
O23 U1 O10 73.0(6) . .
O8 U1 O10 145.6(7) . .
O5 U2 O13 174.3(8) . .
O5 U2 O3 92.1(8) . .
O13 U2 O3 92.5(7) . .
O5 U2 O23 92.7(8) . .
O13 U2 O23 89.6(7) . .
O3 U2 O23 102.5(8) . .
O5 U2 O12 88.6(7) . .
O13 U2 O12 87.4(6) . .
O3 U2 O12 171.4(7) . .
O23 U2 O12 68.8(7) . .
O5 U2 O6 92.2(8) . 6_655
O13 U2 O6 82.8(7) . 6_655
O3 U2 O6 114.6(7) . 6_655
O23 U2 O6 142.3(7) . 6_655
O12 U2 O6 74.0(6) . 6_655
O5 U2 O7 96.4(8) . .
O13 U2 O7 84.9(7) . .
O3 U2 O7 40.4(7) . .
O23 U2 O7 141.9(7) . .
O12 U2 O7 148.0(7) . .
O6 U2 O7 74.3(7) 6_655 .
O5 U2 O37 90.2(8) . .
O13 U2 O37 94.7(6) . .
O3 U2 O37 67.2(7) . .
O23 U2 O37 35.5(6) . .
O12 U2 O37 104.2(6) . .
O6 U2 O37 176.9(6) 6_655 .
O7 U2 O37 107.4(7) . .
O5 U2 Na1 164.6(7) . .
O13 U2 Na1 21.0(5) . .
O3 U2 Na1 73.9(5) . .
O23 U2 Na1 84.4(5) . .
O12 U2 Na1 104.3(4) . .
O6 U2 Na1 99.3(5) 6_655 .
O7 U2 Na1 77.2(5) . .
O37 U2 Na1 78.7(5) . .
O14 U3 O20 173.3(9) . .
O14 U3 O11 96.7(7) . .
O20 U3 O11 89.4(7) . .
O14 U3 O36 97.9(9) . .
O20 U3 O36 81.8(8) . .
O11 U3 O36 67.8(9) . .
O14 U3 O22 94.7(7) . .
O20 U3 O22 86.2(7) . .
O11 U3 O22 106.4(6) . .
O36 U3 O22 166.7(8) . .
O14 U3 O26 96.9(7) . .
O20 U3 O26 89.6(7) . .
O11 U3 O26 36.7(6) . .
O36 U3 O26 104.2(9) . .
O22 U3 O26 69.8(6) . .
O14 U3 O1 89.9(8) . .
O20 U3 O1 86.1(8) . .
O11 U3 O1 102.9(8) . .
O36 U3 O1 35.4(8) . .
O22 U3 O1 149.5(7) . .
O26 U3 O1 139.5(8) . .
O14 U3 O9 88.2(7) . .
O20 U3 O9 85.7(7) . .
O11 U3 O9 175.1(6) . .
O36 U3 O9 110.9(8) . .
O22 U3 O9 73.8(6) . .
O26 U3 O9 143.5(6) . .
O1 U3 O9 76.3(7) . .
O29 U4 O15 172.3(8) . .
O29 U4 O4 95.7(9) . .
O15 U4 O4 87.1(8) . .
O29 U4 O26 90.2(7) . .
O15 U4 O26 82.1(7) . .
O4 U4 O26 102.2(8) . .
O29 U4 O30 86.2(7) . .
O15 U4 O30 99.5(8) . .
O4 U4 O30 111.5(8) . .
O26 U4 O30 146.3(7) . .
O29 U4 O11 88.0(7) . .
O15 U4 O11 86.4(7) . .
O4 U4 O11 67.2(8) . .
O26 U4 O11 35.5(5) . .
O30 U4 O11 173.9(7) . .
O29 U4 O2 89.5(10) . .
O15 U4 O2 97.4(10) . .
O4 U4 O2 43.0(8) . .
O26 U4 O2 144.9(9) . .
O30 U4 O2 68.6(9) . .
O11 U4 O2 109.5(9) . .
O29 U4 O28 93.6(8) . .
O15 U4 O28 83.3(7) . .
O4 U4 O28 170.2(7) . .
O26 U4 O28 74.3(6) . .
O30 U4 O28 72.5(6) . .
O11 U4 O28 109.8(6) . .
O2 U4 O28 140.7(9) . .
O22 P1 O22 114.3(15) . 8
O22 P1 O17 108.0(10) . .
O22 P1 O17 108.0(10) 8 .
O22 P1 O34 106.9(10) . .
O22 P1 O34 106.9(10) 8 .
O17 P1 O34 112.8(17) . .
O35 P2 O9 113.7(12) . .
O35 P2 O9 113.7(12) . 8
O9 P2 O9 113.4(19) . 8
O35 P2 O34 105(2) . .
O9 P2 O34 104.8(12) . .
O9 P2 O34 104.8(12) 8 .
O21 P3 O6 113.7(11) . .
O21 P3 O6 113.7(11) . 6_655
O6 P3 O6 112.2(17) . 6_655
O21 P3 O19 102.5(17) . .
O6 P3 O19 106.8(10) . .
O6 P3 O19 106.8(10) 6_655 .
O12 P4 O12 110.3(16) . 6_655
O12 P4 O24 114.7(9) . .
O12 P4 O24 114.7(9) 6_655 .
O12 P4 O19 105.1(9) . .
O12 P4 O19 105.1(9) 6_655 .
O24 P4 O19 106.0(14) . .
O30 P5 O18 117.8(13) . .
O30 P5 O32 112.3(13) . .
O18 P5 O32 101.7(12) . .
O30 P5 O10 100.3(12) . .
O18 P5 O10 117.7(11) . .
O32 P5 O10 106.9(12) . .
O28 P6 O33 115.6(15) . .
O28 P6 O16 111.7(14) . .
O33 P6 O16 114.2(14) . .
O28 P6 O32 103.1(13) . .
O33 P6 O32 103.7(14) . .
O16 P6 O32 107.0(12) . .
O13 Na1 O13 83.4(9) . 8
O13 Na1 O31 75.4(7) . .
O13 Na1 O31 120.1(9) 8 .
O13 Na1 O31 120.1(9) . 8
O13 Na1 O31 75.4(7) 8 8
O31 Na1 O31 68.9(10) . 8
O13 Na1 U2 15.9(4) . .
O13 Na1 U2 74.9(5) 8 .
O31 Na1 U2 69.8(5) . .
O31 Na1 U2 104.5(7) 8 .
O13 Na1 U2 74.9(5) . 8
O13 Na1 U2 15.9(4) 8 8
O31 Na1 U2 104.5(7) . 8
O31 Na1 U2 69.8(5) 8 8
U2 Na1 U2 63.6(2) . 8
O36 O1 U3 69.6(9) . 6_655
O36 O1 U3 69.6(9) . .
U3 O1 U3 118.5(11) 6_655 .
O4 O2 U4 64.8(9) . 6_655
O4 O2 U4 64.8(9) . .
U4 O2 U4 115.6(14) 6_655 .
O7 O3 U2 73.2(6) . .
O7 O3 U2 73.2(6) . 8
U2 O3 U2 133.6(10) . 8
O2 O4 U4 72.2(8) . 6_655
O2 O4 U4 72.2(8) . .
U4 O4 U4 126.0(12) 6_655 .
P3 O6 U2 128.5(12) . 6_655
O3 O7 U2 66.4(6) . .
O3 O7 U2 66.4(6) . 8
U2 O7 U2 123.3(10) . 8
O25 O8 U1 69.6(9) . .
O25 O8 U1 69.6(9) . 8
U1 O8 U1 118.3(10) . 8
P2 O9 U3 133.6(13) . .
P5 O10 U1 128.3(10) . .
O26 O11 U3 77.7(11) . .
O26 O11 U4 70.8(10) . .
U3 O11 U4 126.4(8) . .
P4 O12 U2 128.6(11) . .
U2 O13 Na1 143.1(9) . .
P6 O16 U1 130.4(11) . .
P3 O19 P4 121.2(15) . .
P1 O22 U3 130.7(11) . .
O37 O23 U2 76.2(11) . .
O37 O23 U1 69.0(10) . .
U2 O23 U1 127.1(9) . .
O8 O25 U1 78.4(10) . .
O8 O25 U1 78.4(10) . 8
U1 O25 U1 127.6(13) . 8
O11 O26 U4 73.7(11) . .
O11 O26 U3 65.6(10) . .
U4 O26 U3 120.9(8) . .
P6 O28 U4 144.7(14) . .
P5 O30 U4 133.1(13) . .
U1 O31 Na1 150.2(11) . .
P5 O32 P6 122.5(14) . .
P1 O34 P2 127(2) . .
O1 O36 U3 75.0(9) . 6_655
O1 O36 U3 75.0(9) . .
U3 O36 U3 124.7(13) 6_655 .
O23 O37 U1 74.9(11) . .
O23 O37 U2 68.2(11) . .
U1 O37 U2 125.8(7) . .

loop_
_geom_bond_atom_site_label_1
_geom_bond_atom_site_label_2
_geom_bond_distance
_geom_bond_site_symmetry_2
U1 O31 1.76(2) .
U1 O27 1.78(2) .
U1 O37 2.286(17) .
U1 O25 2.317(13) .
U1 O16 2.361(19) .
U1 O23 2.36(2) .
U1 O8 2.422(13) .
U1 O10 2.433(18) .
U2 O5 1.64(2) .
U2 O13 1.832(16) .
U2 O3 2.298(9) .
U2 O23 2.31(2) .
U2 O12 2.360(18) .
U2 O6 2.391(19) 6_655
U2 O7 2.401(11) .
U2 O37 2.413(17) .
U2 Na1 4.009(14) .
U3 O14 1.708(17) .
U3 O20 1.787(18) .
U3 O11 2.265(19) .
U3 O36 2.365(14) .
U3 O22 2.368(18) .
U3 O26 2.429(19) .
U3 O1 2.437(14) .
U3 O9 2.558(19) .
U4 O29 1.848(19) .
U4 O15 1.887(19) .
U4 O4 2.347(13) .
U4 O26 2.416(18) .
U4 O30 2.45(2) .
U4 O11 2.456(19) .
U4 O2 2.471(19) .
U4 O28 2.59(2) .
P1 O22 1.531(17) .
P1 O22 1.531(17) 8
P1 O17 1.53(3) .
P1 O34 1.60(3) .
P2 O35 1.36(3) .
P2 O9 1.361(17) .
P2 O9 1.361(17) 8
P2 O34 1.60(3) .
P3 O21 1.29(3) .
P3 O6 1.509(19) .
P3 O6 1.509(19) 6_655
P3 O19 1.61(2) .
P4 O12 1.545(18) .
P4 O12 1.545(18) 6_655
P4 O24 1.56(3) .
P4 O19 1.68(2) .
P5 O30 1.43(2) .
P5 O18 1.494(17) .
P5 O32 1.56(2) .
P5 O10 1.614(18) .
P6 O28 1.32(2) .
P6 O33 1.50(3) .
P6 O16 1.594(19) .
P6 O32 1.70(2) .
Na1 O13 2.39(2) .
Na1 O13 2.39(2) 8
Na1 O31 2.56(2) .
Na1 O31 2.56(2) 8
Na1 U2 4.009(14) 8
O1 O36 1.46(3) .
O1 U3 2.437(14) 6_655
O2 O4 1.77(4) .
O2 U4 2.471(19) 6_655
O3 O7 1.63(3) .
O3 U2 2.298(9) 8
O4 U4 2.347(13) 6_655
O6 U2 2.391(19) 6_655
O7 U2 2.401(11) 8
O8 O25 1.31(3) .
O8 U1 2.422(13) 8
O11 O26 1.49(2) .
O23 O37 1.44(2) .
O25 U1 2.317(13) 8
O36 U3 2.365(14) 6_655
